data_2007002
loop_
_publ_author_name
'Maulik, Prakas R.'
'Avasthi, Kamlakar'
'Biswas, Goutam'
'Biswas, Sampa'
'Rawat, Diwan S.'
'Sarkhel, Sanjay'
'Chandra, Tilak'
'Bhakuni, D. S.'

_publ_section_title
;
 A Stacked Pyrazolo[3,4-<i>d</i>]pyrimidine-Based Flexible Molecule
;
_journal_issue 2
_journal_name_full 'Acta Crystallographica Section C'
_journal_page_first 275
_journal_page_last 277
_journal_paper_doi 10.1107/S0108270197013309
_journal_volume 54
_journal_year 1998
_chemical_formula_sum 'C17 H20 N8 O2 S2'
_chemical_formula_weight 432.53
_chemical_melting_point 220
_chemical_name_common (pyrazolo[3,4-d]pyrimidin-1-yl)alkane
_chemical_name_systematic ' 1,3-bis(5-methyl-6-methylthio-4-oxo-1H-pyrazolo[3,4-d]pyrimidin-1-yl)propane'
_space_group_IT_number 14
_symmetry_cell_setting monoclinic
_symmetry_space_group_name_Hall '-P 2yab'
_symmetry_space_group_name_H-M 'P 1 21/a 1'
_cell_angle_alpha 90.00
_cell_angle_beta 98.87(4)
_cell_angle_gamma 90.00
_cell_formula_units_Z 4
_cell_length_a 13.459(4)
_cell_length_b 9.2087(15)
_cell_length_c 15.883(5)
_cell_measurement_reflns_used 25
_cell_measurement_temperature 293(2)
_cell_measurement_theta_max 17.94
_cell_measurement_theta_min 5.08
_cell_volume 1945.0(9)
_computing_cell_refinement CAD-4-MACH/PC
_computing_data_collection 'CAD-4-MACH/PC (Enraf-Nonius, 1993)'
_computing_data_reduction ' NRCVAX (Gabe, Le Page, Chardland, Lee & White, 1989)'
_computing_molecular_graphics ' ORTEP (Johnson, 1965) and PLUTO (Motherwell & Clegg, 1978)'
_computing_publication_material SHELXL93
_computing_structure_refinement 'SHELXL93 (Sheldrick, 1993)'
_computing_structure_solution 'SHELXS86 (Sheldrick, 1990)'
_diffrn_ambient_temperature 293(2)
_diffrn_measurement_device 'Enraf-Nonius CAD-4'
_diffrn_measurement_method \w-2\q
_diffrn_radiation_monochromator graphite
_diffrn_radiation_source 'fine-focus sealed tube'
_diffrn_radiation_type MoK\a
_diffrn_radiation_wavelength 0.71073
_diffrn_reflns_av_R_equivalents 0.0000
_diffrn_reflns_av_sigmaI/netI 0.0459
_diffrn_reflns_limit_h_max 15
_diffrn_reflns_limit_h_min -15
_diffrn_reflns_limit_k_max 10
_diffrn_reflns_limit_k_min 0
_diffrn_reflns_limit_l_max 18
_diffrn_reflns_limit_l_min 0
_diffrn_reflns_number 3408
_diffrn_reflns_theta_max 24.97
_diffrn_reflns_theta_min 1.30
_diffrn_standards_decay_% <0.5
_diffrn_standards_interval_time 60
_diffrn_standards_number 3
_exptl_absorpt_coefficient_mu 0.307
_exptl_absorpt_correction_type none
_exptl_crystal_colour colourless
_exptl_crystal_density_diffrn 1.477
_exptl_crystal_density_meas ?
_exptl_crystal_density_method none
_exptl_crystal_description block
_exptl_crystal_F_000 904
_exptl_crystal_size_max 0.3
_exptl_crystal_size_mid 0.2
_exptl_crystal_size_min 0.2
_refine_diff_density_max 0.204
_refine_diff_density_min -0.283
_refine_ls_extinction_method none
_refine_ls_goodness_of_fit_all 0.956
_refine_ls_goodness_of_fit_obs 1.117
_refine_ls_hydrogen_treatment H_atoms_riding
_refine_ls_matrix_type full
_refine_ls_number_parameters 266
_refine_ls_number_reflns 3407
_refine_ls_number_restraints 0
_refine_ls_restrained_S_all 1.027
_refine_ls_restrained_S_obs 1.117
_refine_ls_R_factor_all 0.0851
_refine_ls_R_factor_obs .0404
_refine_ls_shift/esd_max 0.004
_refine_ls_shift/esd_mean 0.000
_refine_ls_structure_factor_coef Fsqd
_refine_ls_weighting_details 'w = 1/[\s^2^(Fo^2^) + 20 + (0.0627P)^2^] where P = (Fo^2^ + 2Fc^2^)/3'
_refine_ls_weighting_scheme calc
_refine_ls_wR_factor_all 0.1213
_refine_ls_wR_factor_obs .0993
_reflns_number_observed 2041
_reflns_number_total 3408
_reflns_observed_criterion >2sigma(I)
_cod_data_source_file cf1197.cif
_cod_data_source_block 2
_cod_depositor_comments
;
The following automatic conversions were performed:
'_symmetry_cell_setting' value 'Monoclinic' changed to 'monoclinic'
according to '/home/saulius/struct/CIF-dictionaries/cif_core.dic'
dictionary named 'cif_core.dic' version 2.4.1 from 2010-06-29.

Automatic conversion script
Id: cif_fix_enum 1527 2010-12-29 10:47:43Z saulius 

The following automatic conversions were performed:

'_symmetry_cell_setting' value 'Monoclinic' changed to 'monoclinic'
according to /home/saulius/struct/CIF-dictionaries/cif_core.dic
dictionary named 'cif_core.dic' version 2.4.1 from 2010-06-29.

Automatic conversion script
Id: cif_fix_values 1715 2011-07-08 13:25:40Z adriana 

The following automatic conversions were performed:

'_exptl_crystal_density_meas' value 'not measured' was changed to '?'
- the value is perceived as not measured.

Automatic conversion script
Id: cif_fix_values 3008 2015-01-20 13:52:24Z robertas 

The following automatic conversions were performed:

'_refine_ls_weighting_scheme' value ' w = 1/[\s^2^(Fo^2^) + 20 +
(0.0627P)^2^] where P = (Fo^2^ + 2Fc^2^)/3' was changed to 'calc'.
New tag '_refine_ls_weighting_details' was created. The value of the
new tag was set to 'w = 1/[\s^2^(Fo^2^) + 20 + (0.0627P)^2^] where P
= (Fo^2^ + 2Fc^2^)/3'.

Automatic conversion script
Id: cif_fix_values 3143 2015-03-26 13:38:13Z robertas 
;
_cod_original_cell_volume 1945.1(8)
_cod_original_sg_symbol_H-M 'P 21/a'
_cod_database_code 2007002

loop_
_symmetry_equiv_pos_as_xyz
'x, y, z'
'-x+1/2, y+1/2, -z'
'-x, -y, -z'
'x-1/2, -y-1/2, z'

loop_
_atom_site_aniso_label
_atom_site_aniso_U_11
_atom_site_aniso_U_22
_atom_site_aniso_U_33
_atom_site_aniso_U_12
_atom_site_aniso_U_13
_atom_site_aniso_U_23
S6' .0578(5) .0337(4) .0487(4) .0010(4) .0019(4) -.0045(3)
S6 .0567(5) .0765(6) .0378(4) .0004(4) .0051(4) .0106(4)
N5' .0398(13) .0285(11) .0374(12) -.0010(10) .0076(10) .0031(10)
N7 .0353(13) .0376(13) .0371(12) .0029(10) .0042(10) .0023(11)
N1 .0498(15) .0305(12) .0387(12) .0031(10) .0112(11) -.0001(10)
N7' .0359(14) .0319(12) .0349(12) -.0013(10) .0057(10) -.0013(10)
O4' .0669(15) .0470(12) .0341(11) .0021(10) .0132(9) .0037(9)
O4 .073(2) .0326(11) .0585(13) .0022(10) .0096(11) -.0068(10)
N5 .0393(15) .0363(13) .0447(14) -.0018(10) .0030(11) .0074(11)
C7'A .031(2) .0302(14) .0364(14) .0008(11) .0078(11) .0018(11)
C3'A .034(2) .0324(14) .0348(14) -.0003(12) .0089(11) -.0018(11)
N1' .0458(15) .0312(12) .0364(12) -.0017(10) .0123(11) .0011(10)
C6' .0288(14) .0333(14) .0357(14) .0013(11) .0025(11) -.0019(12)
C4 .037(2) .036(2) .043(2) -.0001(12) .0077(13) -.0006(13)
N2' .058(2) .0331(12) .0449(14) -.0009(11) .0125(12) -.0032(11)
C5' .069(2) .036(2) .050(2) -.003(2) .013(2) .0136(14)
C6 .028(2) .051(2) .0352(14) .0001(13) .0032(11) -.0002(13)
C4' .030(2) .043(2) .039(2) -.0006(12) .0089(12) .0025(12)
C3A .037(2) .0334(14) .0376(14) -.0005(12) .0084(12) -.0007(12)
C3' .052(2) .040(2) .039(2) -.0007(14) .0127(13) -.0039(13)
C7A .0321(15) .0307(14) .0379(15) .0018(11) .0086(11) .0019(12)
C9 .055(2) .0300(14) .042(2) .0036(13) .0130(13) .0060(12)
N2 .073(2) .0376(14) .0407(14) .0036(13) .0173(13) .0032(11)
C3 .062(2) .041(2) .040(2) .0002(15) .0158(14) -.0005(13)
C10 .049(2) .039(2) .0374(15) .0011(13) .0072(13) .0093(12)
C5 .062(2) .042(2) .065(2) -.004(2) .001(2) .018(2)
C8 .051(2) .0299(14) .049(2) -.0025(13) .0126(14) -.0047(13)
CS6' .079(3) .052(2) .045(2) -.001(2) .002(2) -.010(2)
CS6 .058(2) .095(3) .038(2) .002(2) .004(2) -.014(2)

loop_
_atom_site_label
_atom_site_fract_x
_atom_site_fract_y
_atom_site_fract_z
_atom_site_U_iso_or_equiv
_atom_site_thermal_displace_type
_atom_site_calc_flag
_atom_site_refinement_flags
_atom_site_occupancy
_atom_site_disorder_group
_atom_site_type_symbol
S6' .25494(6) .07816(8) .29613(5) .0474(2) Uani d . 1 . S
S6 -.02548(7) -.11888(10) .07579(5) .0572(3) Uani d . 1 . S
N5' .2427(2) -.0869(2) .15806(13) .0351(5) Uani d . 1 . N
N7 -.0086(2) -.2675(2) .21998(13) .0368(5) Uani d . 1 . N
N1 .0167(2) -.3813(2) .35734(14) .0392(5) Uani d . 1 . N
N7' .2394(2) -.2082(2) .28962(13) .0342(5) Uani d . 1 . N
O4' .2314(2) -.2030(2) .02935(11) .0488(5) Uani d . 1 . O
O4 -.0255(2) .1110(2) .35560(13) .0548(6) Uani d . 1 . O
N5 -.0253(2) -.0108(2) .23020(14) .0405(6) Uani d . 1 . N
C7'A .2308(2) -.3303(3) .2421(2) .0321(6) Uani d . 1 . C
C3'A .2293(2) -.3418(3) .1552(2) .0335(6) Uani d . 1 . C
N1' .2222(2) -.4658(2) .27246(13) .0372(6) Uani d . 1 . N
C6' .2451(2) -.0905(3) .2450(2) .0329(6) Uani d . 1 . C
C4 -.0199(2) -.0049(3) .3202(2) .0386(7) Uani d . 1 . C
N2' .2148(2) -.5666(2) .20851(14) .0449(6) Uani d . 1 . N
C5' .2490(3) .0526(3) .1132(2) .0512(8) Uani d . 1 . C
H5'1 .2139(13) .0446(7) .0560(4) .077 Uiso calc R 1 . H
H5'2 .3183(3) .0758(11) .1119(11) .077 Uiso calc R 1 . H
H5'3 .2190(13) .1279(5) .1427(7) .077 Uiso calc R 1 . H
C6 -.0191(2) -.1389(3) .1861(2) .0382(6) Uani d . 1 . C
C4' .2343(2) -.2133(3) .1067(2) .0371(6) Uani d . 1 . C
C3A -.0064(2) -.1450(3) .3577(2) .0356(6) Uani d . 1 . C
C3' .2196(2) -.4917(3) .1388(2) .0431(7) Uani d . 1 . C
H3' .2169(2) -.5329(3) .0850(2) .052 Uiso calc R 1 . H
C7A -.0006(2) -.2647(3) .3062(2) .0332(6) Uani d . 1 . C
C9 .1289(2) -.5958(3) .3724(2) .0416(7) Uani d . 1 . C
H9A .1352(2) -.6915(3) .3483(2) .050 Uiso calc R 1 . H
H9B .1283(2) -.6081(3) .4330(2) .050 Uiso calc R 1 . H
N2 .0225(2) -.3423(2) .44117(14) .0497(7) Uani d . 1 . N
C3 .0082(2) -.2012(3) .4410(2) .0469(7) Uani d . 1 . C
H3 .0079(2) -.1456(3) .4899(2) .056 Uiso calc R 1 . H
C10 .2208(2) -.5074(3) .3606(2) .0418(7) Uani d . 1 . C
H10A .2228(2) -.4204(3) .3953(2) .050 Uiso calc R 1 . H
H10B .2807(2) -.5636(3) .3808(2) .050 Uiso calc R 1 . H
C5 -.0355(3) .1304(3) .1857(2) .0574(9) Uani d . 1 . C
H5A .0295(3) .1633(11) .1761(12) .086 Uiso calc R 1 . H
H5B -.0641(15) .2002(7) .2200(6) .086 Uiso calc R 1 . H
H5C -.0786(13) .1196(6) .1320(6) .086 Uiso calc R 1 . H
C8 .0292(2) -.5313(3) .3326(2) .0428(7) Uani d . 1 . C
H8A .0238(2) -.5365(3) .2711(2) .051 Uiso calc R 1 . H
H8B -.0249(2) -.5891(3) .3493(2) .051 Uiso calc R 1 . H
CS6' .2634(3) .0246(3) .4049(2) .0594(9) Uani d . 1 . C
HS6A .2732(17) .1089(4) .4407(2) .089 Uiso calc R 1 . H
HS6B .3192(10) -.0404(19) .4192(4) .089 Uiso calc R 1 . H
HS6C .2025(7) -.024(2) .4132(4) .089 Uiso calc R 1 . H
CS6 -.0187(3) -.3026(4) .0413(2) .0641(10) Uani d . 1 . C
HS6D .0015(17) -.3045(4) -.0141(7) .096 Uiso calc R 1 . H
HS6E -.0834(5) -.3476(8) .0385(14) .096 Uiso calc R 1 . H
HS6F .0297(13) -.3546(8) .0809(8) .096 Uiso calc R 1 . H

loop_
_atom_type_symbol
_atom_type_description
_atom_type_scat_dispersion_real
_atom_type_scat_dispersion_imag
_atom_type_scat_source
C C 0.0033 0.0016 'International Tables Vol C Tables 4.2.6.8 and 6.1.1.4'
H H 0.0000 0.0000 'International Tables Vol C Tables 4.2.6.8 and 6.1.1.4'
N N 0.0061 0.0033 'International Tables Vol C Tables 4.2.6.8 and 6.1.1.4'
O O 0.0106 0.0060 'International Tables Vol C Tables 4.2.6.8 and 6.1.1.4'
S S 0.1246 0.1234 'International Tables Vol C Tables 4.2.6.8 and 6.1.1.4'

loop_
_geom_angle_atom_site_label_1
_geom_angle_atom_site_label_2
_geom_angle_atom_site_label_3
_geom_angle
C6' S6' CS6' 101.12(14)
C6 S6 CS6 102.15(15)
C6' N5' C4' 123.1(2)
C6' N5' C5' 120.7(2)
C4' N5' C5' 116.3(2)
C6 N7 C7A 112.7(2)
C7A N1 N2 110.9(2)
C7A N1 C8 127.8(2)
N2 N1 C8 121.4(2)
C6' N7' C7'A 113.3(2)
C6 N5 C4 123.0(2)
C6 N5 C5 121.2(2)
C4 N5 C5 115.8(2)
N1' C7'A N7' 125.1(2)
N1' C7'A C3'A 107.3(2)
N7' C7'A C3'A 127.6(2)
C7'A C3'A C3' 104.3(2)
C7'A C3'A C4' 118.9(2)
C3' C3'A C4' 136.7(2)
C7'A N1' N2' 111.3(2)
C7'A N1' C10 127.0(2)
N2' N1' C10 121.7(2)
N7' C6' N5' 124.8(2)
N7' C6' S6' 119.6(2)
N5' C6' S6' 115.6(2)
O4 C4 N5 120.2(2)
O4 C4 C3A 128.0(2)
N5 C4 C3A 111.8(2)
C3' N2' N1' 105.2(2)
N7 C6 N5 125.5(2)
N7 C6 S6 119.7(2)
N5 C6 S6 114.8(2)
O4' C4' N5' 120.1(2)
O4' C4' C3'A 127.7(3)
N5' C4' C3'A 112.3(2)
C7A C3A C3 104.5(2)
C7A C3A C4 119.4(2)
C3 C3A C4 136.0(2)
N2' C3' C3'A 111.9(2)
N1 C7A N7 125.0(2)
N1 C7A C3A 107.4(2)
N7 C7A C3A 127.6(2)
C8 C9 C10 115.2(2)
C3 N2 N1 105.8(2)
N2 C3 C3A 111.4(3)
N1' C10 C9 113.1(2)
N1 C8 C9 113.1(2)

loop_
_geom_bond_atom_site_label_1
_geom_bond_atom_site_label_2
_geom_bond_site_symmetry_2
_geom_bond_distance
_geom_bond_publ_flag
S6' C6' . 1.748(3) ?
S6' CS6' . 1.783(3) ?
S6 C6 . 1.751(3) ?
S6 CS6 . 1.785(4) ?
N5' C6' . 1.377(3) ?
N5' C4' . 1.415(3) ?
N5' C5' . 1.477(3) ?
N7 C6 . 1.299(3) ?
N7 C7A . 1.357(3) ?
N1 C7A . 1.346(3) ?
N1 N2 . 1.370(3) ?
N1 C8 . 1.453(3) ?
N7' C6' . 1.304(3) ?
N7' C7'A . 1.349(3) ?
O4' C4' . 1.227(3) ?
O4 C4 . 1.214(3) ?
N5 C6 . 1.381(3) ?
N5 C4 . 1.421(3) ?
N5 C5 . 1.476(3) ?
C7'A N1' . 1.349(3) ?
C7'A C3'A . 1.381(3) ?
C3'A C3' . 1.407(4) ?
C3'A C4' . 1.420(4) ?
N1' N2' . 1.369(3) ?
N1' C10 . 1.455(3) ?
C4 C3A . 1.421(4) ?
N2' C3' . 1.315(3) ?
C3A C7A . 1.383(3) ?
C3A C3 . 1.406(4) ?
C9 C8 . 1.514(4) ?
C9 C10 . 1.516(4) ?
N2 C3 . 1.313(4) ?

loop_
_geom_torsion_atom_site_label_1
_geom_torsion_atom_site_label_2
_geom_torsion_atom_site_label_3
_geom_torsion_atom_site_label_4
_geom_torsion
_geom_torsion_publ_flag
C6' N7' C7'A N1' -179.0(3) ?
C6' N7' C7'A C3'A 1.1(4) ?
N1' C7'A C3'A C3' -0.2(3) ?
N7' C7'A C3'A C3' 179.8(3) ?
N1' C7'A C3'A C4' 178.2(2) ?
N7' C7'A C3'A C4' -1.9(4) ?
N7' C7'A N1' N2' 179.9(2) ?
C3'A C7'A N1' N2' -0.1(3) ?
N7' C7'A N1' C10 -0.3(4) ?
C3'A C7'A N1' C10 179.7(2) ?
C7'A N7' C6' N5' 0.2(4) ?
C7'A N7' C6' S6' 179.2(2) ?
C4' N5' C6' N7' -0.5(4) ?
C5' N5' C6' N7' 179.6(3) ?
C4' N5' C6' S6' -179.6(2) ?
C5' N5' C6' S6' 0.5(3) ?
CS6' S6' C6' N7' 4.3(2) ?
CS6' S6' C6' N5' -176.6(2) ?
C6 N5 C4 O4 179.8(3) ?
C5 N5 C4 O4 1.3(4) ?
C6 N5 C4 C3A 0.8(4) ?
C5 N5 C4 C3A -177.8(2) ?
C7'A N1' N2' C3' 0.4(3) ?
C10 N1' N2' C3' -179.4(3) ?
C7A N7 C6 N5 -2.0(4) ?
C7A N7 C6 S6 177.4(2) ?
C4 N5 C6 N7 0.4(4) ?
C5 N5 C6 N7 178.9(3) ?
C4 N5 C6 S6 -179.0(2) ?
C5 N5 C6 S6 -0.5(3) ?
CS6 S6 C6 N7 2.0(3) ?
CS6 S6 C6 N5 -178.6(2) ?
C6' N5' C4' O4' 179.3(2) ?
C5' N5' C4' O4' -0.9(4) ?
C6' N5' C4' C3'A -0.3(3) ?
C5' N5' C4' C3'A 179.6(2) ?
C7'A C3'A C4' O4' -178.2(3) ?
C3' C3'A C4' O4' -0.5(5) ?
C7'A C3'A C4' N5' 1.3(3) ?
C3' C3'A C4' N5' 179.0(3) ?
O4 C4 C3A C7A -179.2(3) ?
N5 C4 C3A C7A -0.3(4) ?
O4 C4 C3A C3 -2.7(6) ?
N5 C4 C3A C3 176.3(3) ?
N1' N2' C3' C3'A -0.5(3) ?
C7'A C3'A C3' N2' 0.4(3) ?
C4' C3'A C3' N2' -177.5(3) ?
N2 N1 C7A N7 178.8(2) ?
C8 N1 C7A N7 -0.8(4) ?
N2 N1 C7A C3A 0.1(3) ?
C8 N1 C7A C3A -179.6(2) ?
C6 N7 C7A N1 -175.9(3) ?
C6 N7 C7A C3A 2.6(4) ?
C3 C3A C7A N1 -0.3(3) ?
C4 C3A C7A N1 177.2(2) ?
C3 C3A C7A N7 -179.0(3) ?
C4 C3A C7A N7 -1.5(4) ?
C7A N1 N2 C3 0.2(3) ?
C8 N1 N2 C3 179.9(3) ?
N1 N2 C3 C3A -0.4(3) ?
C7A C3A C3 N2 0.5(3) ?
C4 C3A C3 N2 -176.4(3) ?
C7'A N1' C10 C9 125.0(3) y
N2' N1' C10 C9 -55.3(3) y
C8 C9 C10 N1' -50.5(3) y
C7A N1 C8 C9 122.0(3) y
N2 N1 C8 C9 -57.6(3) y
C10 C9 C8 N1 -51.9(3) y

loop_
_cod_related_entry_id
_cod_related_entry_database
_cod_related_entry_code
1 ChemSpider 21137262
